data_2012090
loop_
_publ_author_name
'O'Leary, Jane'
'Wallis, John D.'
'Wood, Michael L.'

_publ_section_title
;
 1,6-Interactions between dimethylamino and aldehyde groups in two
 biphenyl derivatives
;
_journal_issue 7
_journal_name_full 'Acta Crystallographica Section C'
_journal_page_first 851
_journal_page_last 853
_journal_paper_doi 10.1107/S0108270101006369
_journal_volume 57
_journal_year 2001
_chemical_formula_moiety 'C16 H15 N O2'
_chemical_formula_sum 'C16 H15 N O2'
_chemical_formula_weight 253.29
_chemical_melting_point .371E-305
_chemical_name_systematic
;
 2-(N,N-Dimethylamino)-biphenyl-2',6'-dicarboxaldehyde
;
_space_group_IT_number 29
_symmetry_cell_setting orthorhombic
_symmetry_space_group_name_Hall 'P 2c -2ac'
_symmetry_space_group_name_H-M 'P c a 21'
_audit_creation_method SHELXL97
_cell_angle_alpha 90
_cell_angle_beta 90
_cell_angle_gamma 90
_cell_formula_units_Z 8
_cell_length_a 14.161(3)
_cell_length_b 27.913(6)
_cell_length_c 6.7018(13)
_cell_measurement_reflns_used 4682
_cell_measurement_temperature 150(2)
_cell_measurement_theta_max 27.5
_cell_measurement_theta_min 2.9
_cell_volume 2649.1(10)
_computing_cell_refinement 'DENZO and COLLECT'
_computing_data_collection 'DENZO (Otwinowski and Minor, 1997) and COLLECT (Hooft, 1998)'
_computing_data_reduction 'DENZO and COLLECT'
_computing_molecular_graphics 'ORTEPIII (Johnson & Burnett, 1996)'
_computing_publication_material SHELXL97
_computing_structure_refinement 'SHELXL97 (Sheldrick, 1997)'
_computing_structure_solution 'SHELXS97 (Sheldrick, 1990)'
_diffrn_ambient_temperature 150(2)
_diffrn_measured_fraction_theta_full .98
_diffrn_measured_fraction_theta_max .98
_diffrn_measurement_device_type Kappa-CCD
_diffrn_measurement_method '\f and \w scans'
_diffrn_radiation_monochromator graphite
_diffrn_radiation_source 'Enraf Nonius FR591 rotating anode'
_diffrn_radiation_type MoK\a
_diffrn_radiation_wavelength .71073
_diffrn_reflns_av_R_equivalents .0517
_diffrn_reflns_av_sigmaI/netI .0556
_diffrn_reflns_limit_h_max 18
_diffrn_reflns_limit_h_min -13
_diffrn_reflns_limit_k_max 36
_diffrn_reflns_limit_k_min -28
_diffrn_reflns_limit_l_max 8
_diffrn_reflns_limit_l_min -8
_diffrn_reflns_number 14314
_diffrn_reflns_theta_full 27.5
_diffrn_reflns_theta_max 27.5
_diffrn_reflns_theta_min 3.0
_exptl_absorpt_coefficient_mu .084
_exptl_absorpt_correction_T_max .994
_exptl_absorpt_correction_T_min .873
_exptl_absorpt_correction_type multi-scan
_exptl_absorpt_process_details
;
SORTAV (Blessing, 1995)
;
_exptl_crystal_colour yellow
_exptl_crystal_density_diffrn 1.270
_exptl_crystal_density_method 'not measured'
_exptl_crystal_description block
_exptl_crystal_F_000 1072
_exptl_crystal_size_max .25
_exptl_crystal_size_mid .20
_exptl_crystal_size_min .08
_refine_diff_density_max .18
_refine_diff_density_min -.23
_refine_ls_extinction_method none
_refine_ls_goodness_of_fit_ref .97
_refine_ls_hydrogen_treatment refall
_refine_ls_matrix_type full
_refine_ls_number_parameters 463
_refine_ls_number_reflns 3238
_refine_ls_number_restraints 1
_refine_ls_restrained_S_all .97
_refine_ls_R_factor_all .074
_refine_ls_R_factor_gt .044
_refine_ls_shift/su_max .005
_refine_ls_shift/su_mean .001
_refine_ls_structure_factor_coef Fsqd
_refine_ls_weighting_details 'calc w=1/[\s^2^(Fo^2^)+(0.0635P)^2^] where P=(Fo^2^+2Fc^2^)/3'
_refine_ls_weighting_scheme calc
_refine_ls_wR_factor_ref .100
_reflns_number_gt 2378
_reflns_number_total 3238
_reflns_threshold_expression I>2\s(I)
_cod_data_source_file gg1051.cif
_cod_data_source_block VII
_cod_original_cell_volume 2648.9(9)
_cod_original_sg_symbol_H-M Pca21
_cod_database_code 2012090

loop_
_symmetry_equiv_pos_as_xyz
'x, y, z'
'-x, -y, z+1/2'
'x+1/2, -y, z'
'-x+1/2, y, z+1/2'

loop_
_atom_site_label
_atom_site_fract_x
_atom_site_fract_y
_atom_site_fract_z
_atom_site_U_iso_or_equiv
_atom_site_adp_type
_atom_site_calc_flag
_atom_site_refinement_flags
_atom_site_occupancy
_atom_site_disorder_assembly
_atom_site_disorder_group
_atom_site_type_symbol
O1A 1.12718(10) .23205(7) .4931(4) .0546(6) Uani d . 1 . . O
O2A .72984(11) .07603(6) .5447(3) .0529(5) Uani d . 1 . . O
N1A 1.06585(12) .13667(7) .1260(3) .0302(5) Uani d . 1 . . N
C1A 1.01583(14) .09621(8) .4294(4) .0278(5) Uani d . 1 . . C
C2A 1.07268(14) .09740(8) .2556(4) .0298(5) Uani d . 1 . . C
C3A 1.13679(16) .05968(9) .2256(5) .0409(6) Uani d . 1 . . C
C4A 1.14278(19) .02208(10) .3580(5) .0488(7) Uani d . 1 . . C
C5A 1.08540(19) .02002(9) .5217(5) .0485(7) Uani d . 1 . . C
C6A 1.02182(17) .05721(9) .5557(4) .0387(6) Uani d . 1 . . C
C7A .95345(14) .13732(8) .4848(3) .0261(5) Uani d . 1 . . C
C8A .99097(13) .18330(8) .5139(3) .0267(5) Uani d . 1 . . C
C9A .93380(15) .22104(8) .5725(4) .0318(5) Uani d . 1 . . C
C10A .83864(16) .21450(9) .6068(4) .0369(6) Uani d . 1 . . C
C11A .80072(14) .16971(9) .5799(4) .0335(5) Uani d . 1 . . C
C12A .85651(13) .13111(8) .5200(3) .0281(5) Uani d . 1 . . C
C13A .97380(17) .14260(10) .0301(4) .0359(6) Uani d . 1 . . C
C14A 1.14186(19) .14276(11) -.0184(5) .0458(7) Uani d . 1 . . C
C15A 1.09333(15) .19288(9) .4905(4) .0337(5) Uani d . 1 . . C
C16A .80912(15) .08452(9) .4870(4) .0371(6) Uani d . 1 . . C
O1B .87226(10) .27234(6) .0471(4) .0487(5) Uani d . 1 . . O
O2B 1.28798(11) .41073(6) -.1302(4) .0498(5) Uani d . 1 . . O
N1B .92034(12) .36081(7) -.3886(3) .0304(4) Uani d . 1 . . N
C1B .99517(14) .40097(8) -.1089(4) .0272(5) Uani d . 1 . . C
C2B .92619(14) .40074(8) -.2604(4) .0286(5) Uani d . 1 . . C
C3B .86406(16) .43981(9) -.2708(5) .0392(6) Uani d . 1 . . C
C4B .87156(18) .47756(9) -.1404(5) .0463(7) Uani d . 1 . . C
C5B .94198(18) .47893(9) .0024(5) .0453(7) Uani d . 1 . . C
C6B 1.00272(16) .44032(8) .0176(4) .0341(5) Uani d . 1 . . C
C7B 1.05555(14) .35821(8) -.0697(3) .0253(5) Uani d . 1 . . C
C8B 1.01485(13) .31466(8) -.0129(3) .0260(5) Uani d . 1 . . C
C9B 1.07078(14) .27558(8) .0370(4) .0313(5) Uani d . 1 . . C
C10B 1.16828(15) .27873(8) .0305(4) .0356(6) Uani d . 1 . . C
C11B 1.20969(15) .32101(8) -.0282(4) .0325(5) Uani d . 1 . . C
C12B 1.15495(14) .36089(8) -.0774(4) .0294(5) Uani d . 1 . . C
C13B 1.00215(17) .35483(10) -.5187(4) .0356(6) Uani d . 1 . . C
C14B .83354(18) .35543(11) -.5008(5) .0479(7) Uani d . 1 . . C
C15B .91117(14) .30930(9) .0087(4) .0309(5) Uani d . 1 . . C
C16B 1.20348(16) .40478(9) -.1464(4) .0369(6) Uani d . 1 . . C
H9A .9599(16) .2541(10) .597(5) .047(7) Uiso d . 1 . . H
H10A .7973(15) .2422(9) .649(4) .041(7) Uiso d . 1 . . H
H11A .7353(16) .1640(8) .599(4) .033(6) Uiso d . 1 . . H
H15A 1.1344(15) .1632(9) .474(4) .034(6) Uiso d . 1 . . H
H16A .8510(16) .0597(8) .401(4) .041(7) Uiso d . 1 . . H
H3A 1.177(2) .0616(11) .105(5) .066(9) Uiso d . 1 . . H
H4A 1.1870(17) -.0040(10) .330(5) .051(8) Uiso d . 1 . . H
H5A 1.0879(17) -.0068(10) .621(5) .052(8) Uiso d . 1 . . H
H6A .9818(17) .0572(9) .676(5) .044(7) Uiso d . 1 . . H
H13X .9665(18) .1191(10) -.069(5) .043(8) Uiso d . 1 . . H
H13Y .9665(17) .1750(11) -.039(5) .054(8) Uiso d . 1 . . H
H13Z .924(2) .1368(11) .116(6) .067(10) Uiso d . 1 . . H
H14X 1.1349(16) .1754(10) -.081(5) .041(7) Uiso d . 1 . . H
H14Y 1.2028(19) .1411(9) .052(5) .047(8) Uiso d . 1 . . H
H14Z 1.1436(18) .1159(10) -.118(5) .053(8) Uiso d . 1 . . H
H9B 1.0381(16) .2455(9) .083(4) .041(7) Uiso d . 1 . . H
H10B 1.2065(13) .2516(8) .067(4) .030(6) Uiso d . 1 . . H
H11B 1.2798(16) .3260(8) -.032(4) .036(6) Uiso d . 1 . . H
H15B .8747(15) .3400(9) -.008(4) .039(7) Uiso d . 1 . . H
H16B 1.1607(16) .4315(8) -.210(4) .036(6) Uiso d . 1 . . H
H3B .8167(18) .4380(9) -.364(4) .042(7) Uiso d . 1 . . H
H4B .833(2) .5055(12) -.149(6) .079(10) Uiso d . 1 . . H
H5B .9456(16) .5072(10) .099(5) .049(8) Uiso d . 1 . . H
H6B 1.0486(17) .4379(9) .123(5) .045(8) Uiso d . 1 . . H
H13C 1.0055(17) .3807(9) -.621(5) .046(8) Uiso d . 1 . . H
H13D 1.0027(18) .3230(11) -.578(5) .055(8) Uiso d . 1 . . H
H13E 1.063(2) .3582(11) -.449(6) .064(10) Uiso d . 1 . . H
H14C .8369(17) .3218(10) -.564(5) .046(7) Uiso d . 1 . . H
H14D .8276(19) .3823(10) -.606(5) .057(9) Uiso d . 1 . . H
H14E .777(2) .3599(10) -.409(6) .063(9) Uiso d . 1 . . H

loop_
_atom_site_aniso_label
_atom_site_aniso_U_11
_atom_site_aniso_U_22
_atom_site_aniso_U_33
_atom_site_aniso_U_12
_atom_site_aniso_U_13
_atom_site_aniso_U_23
O1A .0351(9) .0515(11) .0772(15) -.0196(8) .0018(10) .0031(12)
O2A .0376(9) .0544(10) .0668(14) -.0193(8) .0138(9) -.0123(11)
N1A .0238(9) .0358(10) .0310(11) -.0002(7) .0043(8) -.0007(10)
C1A .0230(10) .0299(12) .0304(13) .0016(9) -.0040(9) -.0009(11)
C2A .0229(11) .0311(12) .0352(13) .0021(9) -.0044(10) -.0024(11)
C3A .0294(12) .0443(15) .0491(16) .0093(10) -.0008(12) -.0114(15)
C4A .0475(15) .0396(15) .0594(19) .0182(12) -.0133(14) -.0060(15)
C5A .0598(16) .0334(13) .0524(19) .0091(12) -.0141(15) .0029(15)
C6A .0426(14) .0358(13) .0376(15) .0024(10) -.0059(11) .0045(13)
C7A .0225(10) .0312(11) .0245(11) .0004(8) -.0018(9) .0028(10)
C8A .0220(10) .0320(11) .0262(12) -.0018(8) -.0018(9) .0036(11)
C9A .0323(12) .0277(11) .0353(14) -.0019(9) -.0007(10) -.0005(12)
C10A .0304(12) .0374(13) .0430(15) .0034(10) -.0001(11) -.0035(13)
C11A .0207(11) .0421(13) .0377(13) -.0016(10) .0026(10) -.0017(12)
C12A .0232(10) .0344(11) .0267(11) -.0042(8) .0011(9) -.0024(11)
C13A .0308(13) .0472(15) .0296(13) .0005(11) -.0043(11) .0041(14)
C14A .0377(15) .0531(17) .0466(16) -.0054(12) .0155(13) -.0027(17)
C15A .0249(11) .0423(14) .0338(13) -.0046(10) -.0014(11) -.0016(13)
C16A .0316(12) .0398(13) .0400(14) -.0092(10) -.0006(11) -.0022(12)
O1B .0282(8) .0441(10) .0739(15) -.0109(7) .0058(9) .0018(10)
O2B .0285(9) .0460(10) .0748(15) -.0118(7) -.0022(9) .0043(10)
N1B .0220(9) .0402(11) .0291(10) -.0019(7) -.0027(8) .0000(10)
C1B .0218(10) .0292(11) .0305(12) .0024(9) .0037(9) .0000(11)
C2B .0219(10) .0323(12) .0316(13) -.0008(9) .0040(10) .0037(11)
C3B .0265(12) .0410(14) .0501(17) .0078(10) -.0008(12) .0098(15)
C4B .0381(14) .0367(14) .064(2) .0119(11) .0121(14) .0082(15)
C5B .0511(15) .0333(13) .0515(17) .0048(11) .0109(14) -.0020(14)
C6B .0367(12) .0303(12) .0354(14) -.0003(10) .0016(11) -.0041(13)
C7B .0236(10) .0288(11) .0236(11) .0006(8) -.0015(9) -.0043(10)
C8B .0215(10) .0298(11) .0267(11) -.0016(8) -.0013(9) -.0024(11)
C9B .0267(11) .0288(11) .0383(14) -.0020(9) .0006(10) -.0008(12)
C10B .0274(11) .0328(12) .0467(16) .0061(10) -.0048(11) -.0015(12)
C11B .0192(10) .0370(12) .0412(13) .0003(9) -.0042(10) -.0030(12)
C12B .0227(10) .0314(11) .0341(12) -.0026(9) -.0024(9) -.0009(11)
C13B .0334(13) .0420(14) .0313(13) .0009(11) .0059(11) -.0043(13)
C14B .0332(14) .0630(18) .0475(17) -.0030(13) -.0127(14) -.0029(16)
C15B .0246(10) .0365(13) .0316(13) -.0017(10) .0027(10) -.0016(12)
C16B .0267(12) .0377(13) .0462(15) -.0028(10) -.0011(11) .0015(13)

loop_
_atom_type_symbol
_atom_type_description
_atom_type_scat_dispersion_real
_atom_type_scat_dispersion_imag
_atom_type_scat_source
C C .0033 .0016 'International Tables Vol C Tables 4.2.6.8 and 6.1.1.4'
H H .0000 .0000 'International Tables Vol C Tables 4.2.6.8 and 6.1.1.4'
N N .0061 .0033 'International Tables Vol C Tables 4.2.6.8 and 6.1.1.4'
O O .0106 .0060 'International Tables Vol C Tables 4.2.6.8 and 6.1.1.4'

loop_
_geom_angle_atom_site_label_1
_geom_angle_atom_site_label_2
_geom_angle_atom_site_label_3
_geom_angle
C2A N1A C14A 116.85(19)
C2A N1A C13A 114.98(18)
C14A N1A C13A 110.7(2)
C6A C1A C2A 119.2(2)
C6A C1A C7A 119.3(2)
C2A C1A C7A 121.5(2)
N1A C2A C3A 122.8(2)
N1A C2A C1A 119.24(19)
C3A C2A C1A 117.9(2)
C4A C3A C2A 121.3(3)
C5A C4A C3A 120.8(2)
C4A C5A C6A 119.0(3)
C1A C6A C5A 121.8(3)
C8A C7A C12A 117.40(19)
C8A C7A C1A 120.87(17)
C12A C7A C1A 121.65(19)
C9A C8A C7A 120.91(18)
C9A C8A C15A 117.6(2)
C7A C8A C15A 121.40(19)
C10A C9A C8A 121.2(2)
C11A C10A C9A 118.7(2)
C10A C11A C12A 121.31(19)
C11A C12A C7A 120.5(2)
C11A C12A C16A 117.70(19)
C7A C12A C16A 121.8(2)
O1A C15A C8A 123.8(2)
O2A C16A C12A 123.0(2)
C2B N1B C14B 116.61(19)
C2B N1B C13B 114.08(18)
C14B N1B C13B 110.6(2)
C6B C1B C2B 119.7(2)
C6B C1B C7B 118.7(2)
C2B C1B C7B 121.4(2)
C3B C2B C1B 117.8(2)
C3B C2B N1B 123.2(2)
C1B C2B N1B 118.92(19)
C4B C3B C2B 121.1(3)
C3B C4B C5B 121.2(2)
C4B C5B C6B 118.6(3)
C5B C6B C1B 121.5(3)
C8B C7B C12B 117.88(18)
C8B C7B C1B 120.49(17)
C12B C7B C1B 121.53(19)
C9B C8B C7B 120.88(18)
C9B C8B C15B 117.52(19)
C7B C8B C15B 121.49(18)
C10B C9B C8B 120.8(2)
C11B C10B C9B 119.3(2)
C10B C11B C12B 121.01(19)
C11B C12B C7B 120.2(2)
C11B C12B C16B 118.45(19)
C7B C12B C16B 121.29(19)
O1B C15B C8B 124.3(2)
O2B C16B C12B 123.0(2)

loop_
_geom_bond_atom_site_label_1
_geom_bond_atom_site_label_2
_geom_bond_site_symmetry_2
_geom_bond_distance
_geom_bond_publ_flag
O1A C15A . 1.194(3) ?
O2A C16A . 1.211(3) ?
N1A C2A . 1.402(3) ?
N1A C14A . 1.458(3) ?
N1A C13A . 1.463(3) ?
C1A C6A . 1.382(4) ?
C1A C2A . 1.416(3) ?
C1A C7A . 1.495(3) ?
C2A C3A . 1.405(3) ?
C3A C4A . 1.377(4) ?
C4A C5A . 1.366(5) ?
C5A C6A . 1.393(4) ?
C7A C8A . 1.403(3) ?
C7A C12A . 1.404(3) ?
C8A C9A . 1.386(3) ?
C8A C15A . 1.482(3) ?
C9A C10A . 1.379(3) ?
C10A C11A . 1.373(3) ?
C11A C12A . 1.395(3) ?
C12A C16A . 1.480(3) ?
O1B C15B . 1.198(3) ?
O2B C16B . 1.213(2) ?
N1B C2B . 1.410(3) ?
N1B C14B . 1.448(3) ?
N1B C13B . 1.459(3) ?
C1B C6B . 1.392(4) ?
C1B C2B . 1.409(3) ?
C1B C7B . 1.492(3) ?
C2B C3B . 1.403(3) ?
C3B C4B . 1.373(4) ?
C4B C5B . 1.383(4) ?
C5B C6B . 1.383(4) ?
C7B C8B . 1.398(3) ?
C7B C12B . 1.410(3) ?
C8B C9B . 1.389(3) ?
C8B C15B . 1.483(3) ?
C9B C10B . 1.384(3) ?
C10B C11B . 1.375(3) ?
C11B C12B . 1.396(3) ?
C12B C16B . 1.479(3) ?

loop_
_cod_related_entry_id
_cod_related_entry_database
_cod_related_entry_code
1 ChemSpider 26231173
